data_8105859
loop_
_publ_author_name
'Yeo, Chien Ing'
'Tiekink, Edward R. T.'

_publ_section_title
;
 Crystal structure of N-(3-methylphenyl)(propan-2-yloxy)carbothioamide,
 C11H15NOS
;
_journal_issue 4
_journal_name_full 'Zeitschrift f\"ur Kristallographie - New Crystal Structures'
_journal_page_first 813
_journal_page_last 815
_journal_paper_doi 10.1515/ncrs-2019-0125
_journal_volume 234
_journal_year 2019
_chemical_formula_moiety 'C11 H15 N O S'
_chemical_formula_sum 'C11 H15 N O S'
_chemical_formula_weight 209.30
_space_group_crystal_system monoclinic
_space_group_IT_number 15
_space_group_name_Hall '-C 2yc'
_space_group_name_H-M_alt 'C 1 2/c 1'
_atom_sites_solution_hydrogens mixed
_audit_creation_method SHELXL-2014/7
_cell_angle_alpha 90
_cell_angle_beta 93.3520(10)
_cell_angle_gamma 90
_cell_formula_units_Z 8
_cell_length_a 21.0452(12)
_cell_length_b 6.1447(4)
_cell_length_c 17.1892(10)
_cell_measurement_reflns_used 6567
_cell_measurement_temperature 100(2)
_cell_measurement_theta_max 30.41
_cell_measurement_theta_min 2.37
_cell_volume 2219.0(2)
_computing_cell_refinement 'SAINT [2]'
_computing_data_collection 'APEX2 [2]'
_computing_data_reduction 'SAINT [2]'
_computing_molecular_graphics 'ORTEP-3 for [5]'
_computing_publication_material 'SHELXL-2014/7 [4]'
_computing_structure_refinement 'SHELXL-2014/7 [4]'
_computing_structure_solution 'SHELXS-97 [3]'
_diffrn_ambient_temperature 100(2)
_diffrn_measured_fraction_theta_full 1.000
_diffrn_measured_fraction_theta_max 1.000
_diffrn_measurement_device_type 'Bruker SMART APEX diffractometer'
_diffrn_measurement_method '\w scans'
_diffrn_radiation_monochromator graphite
_diffrn_radiation_source 'fine-focus sealed tube'
_diffrn_radiation_type MoK\a
_diffrn_radiation_wavelength 0.71073
_diffrn_reflns_av_R_equivalents 0.0244
_diffrn_reflns_av_unetI/netI 0.0176
_diffrn_reflns_Laue_measured_fraction_full 1.000
_diffrn_reflns_Laue_measured_fraction_max 1.000
_diffrn_reflns_limit_h_max 27
_diffrn_reflns_limit_h_min -27
_diffrn_reflns_limit_k_max 7
_diffrn_reflns_limit_k_min -7
_diffrn_reflns_limit_l_max 22
_diffrn_reflns_limit_l_min -22
_diffrn_reflns_number 13386
_diffrn_reflns_point_group_measured_fraction_full 1.000
_diffrn_reflns_point_group_measured_fraction_max 1.000
_diffrn_reflns_theta_full 27.500
_diffrn_reflns_theta_max 27.500
_diffrn_reflns_theta_min 1.939
_exptl_absorpt_coefficient_mu 0.260
_exptl_absorpt_correction_T_max 0.7461
_exptl_absorpt_correction_T_min 0.6710
_exptl_absorpt_correction_type multi-scan
_exptl_absorpt_process_details 'SADABS [1]'
_exptl_crystal_colour colourless
_exptl_crystal_density_diffrn 1.253
_exptl_crystal_description prism
_exptl_crystal_F_000 896
_exptl_crystal_size_max 0.200
_exptl_crystal_size_mid 0.110
_exptl_crystal_size_min 0.090
_refine_diff_density_max 0.327
_refine_diff_density_min -0.216
_refine_diff_density_rms 0.044
_refine_ls_extinction_coef .
_refine_ls_extinction_method none
_refine_ls_goodness_of_fit_ref 1.013
_refine_ls_hydrogen_treatment mixed
_refine_ls_matrix_type full
_refine_ls_number_parameters 133
_refine_ls_number_reflns 2545
_refine_ls_number_restraints 1
_refine_ls_restrained_S_all 1.013
_refine_ls_R_factor_all 0.0338
_refine_ls_R_factor_gt 0.0291
_refine_ls_shift/su_max 0.001
_refine_ls_shift/su_mean 0.000
_refine_ls_structure_factor_coef Fsqd
_refine_ls_weighting_details 'w=1/[\s^2^(Fo^2^)+(0.0478P)^2^+1.8761P] where P=(Fo^2^+2Fc^2^)/3'
_refine_ls_weighting_scheme calc
_refine_ls_wR_factor_gt 0.0815
_refine_ls_wR_factor_ref 0.0854
_reflns_Friedel_coverage 0.000
_reflns_Friedel_fraction_full .
_reflns_Friedel_fraction_max .
_reflns_number_gt 2283
_reflns_number_total 2545
_reflns_threshold_expression 'I > 2\s(I)'
_cod_data_source_file suppl_ncrs-2019-0125_suppl.cif
_cod_data_source_block shelx
_cod_original_sg_symbol_H-M 'C 2/c'
_cod_database_code 8105859
_shelx_shelxl_version_number 2014/7
_shelx_space_group_comment
;
The symmetry employed for this shelxl refinement is uniquely defined
by the following loop, which should always be used as a source of
symmetry information in preference to the above space-group names.
They are only intended as comments.
;
_shelx_estimated_absorpt_t_min 0.950
_shelx_estimated_absorpt_t_max 0.977

loop_
_space_group_symop_operation_xyz
'x, y, z'
'-x, y, -z+1/2'
'x+1/2, y+1/2, z'
'-x+1/2, y+1/2, -z+1/2'
'-x, -y, -z'
'x, -y, z-1/2'
'-x+1/2, -y+1/2, -z'
'x+1/2, -y+1/2, z-1/2'

loop_
_atom_site_label
_atom_site_type_symbol
_atom_site_fract_x
_atom_site_fract_y
_atom_site_fract_z
_atom_site_U_iso_or_equiv
_atom_site_adp_type
_atom_site_occupancy
_atom_site_site_symmetry_order
_atom_site_calc_flag
_atom_site_refinement_flags_posn
_atom_site_refinement_flags_adp
_atom_site_refinement_flags_occupancy
_atom_site_disorder_assembly
_atom_site_disorder_group
S1 S 0.35255(2) -0.21699(5) 0.00951(2) 0.01905(10) Uani 1 1 d . . . . .
O1 O 0.36789(4) 0.15300(15) 0.08977(5) 0.01890(19) Uani 1 1 d . . . . .
N1 N 0.26773(5) 0.03575(17) 0.07219(6) 0.0165(2) Uani 1 1 d D . . . .
H1N H 0.2418(6) -0.063(2) 0.0530(8) 0.020 Uiso 1 1 d D U . . .
C1 C 0.32909(5) 0.00139(19) 0.05886(6) 0.0157(2) Uani 1 1 d . . . . .
C2 C 0.23881(5) 0.19710(19) 0.11801(6) 0.0148(2) Uani 1 1 d . . . . .
C3 C 0.18019(5) 0.1410(2) 0.14645(7) 0.0171(2) Uani 1 1 d . . . . .
H3 H 0.1625 0.0017 0.1348 0.021 Uiso 1 1 calc R U . . .
C4 C 0.14727(6) 0.2859(2) 0.19151(7) 0.0186(2) Uani 1 1 d . . . . .
C5 C 0.17389(6) 0.4890(2) 0.20825(7) 0.0188(2) Uani 1 1 d . . . . .
H5 H 0.1523 0.5892 0.2395 0.023 Uiso 1 1 calc R U . . .
C6 C 0.23190(6) 0.5457(2) 0.17949(7) 0.0188(2) Uani 1 1 d . . . . .
H6 H 0.2495 0.6852 0.1911 0.023 Uiso 1 1 calc R U . . .
C7 C 0.26468(6) 0.40209(19) 0.13412(7) 0.0170(2) Uani 1 1 d . . . . .
H7 H 0.3042 0.4429 0.1143 0.020 Uiso 1 1 calc R U . . .
C8 C 0.08445(7) 0.2229(2) 0.22276(9) 0.0296(3) Uani 1 1 d . . . . .
H8A H 0.0848 0.2582 0.2784 0.044 Uiso 1 1 calc R U . . .
H8B H 0.0776 0.0663 0.2156 0.044 Uiso 1 1 calc R U . . .
H8C H 0.0500 0.3032 0.1946 0.044 Uiso 1 1 calc R U . . .
C9 C 0.43606(5) 0.1434(2) 0.07709(7) 0.0195(3) Uani 1 1 d . . . . .
H9 H 0.4510 -0.0111 0.0796 0.023 Uiso 1 1 calc R U . . .
C10 C 0.46806(7) 0.2724(3) 0.14296(9) 0.0334(3) Uani 1 1 d . . . . .
H10A H 0.4568 0.2105 0.1929 0.050 Uiso 1 1 calc R U . . .
H10B H 0.4538 0.4241 0.1395 0.050 Uiso 1 1 calc R U . . .
H10C H 0.5143 0.2665 0.1393 0.050 Uiso 1 1 calc R U . . .
C11 C 0.44799(6) 0.2392(2) -0.00183(8) 0.0236(3) Uani 1 1 d . . . . .
H11A H 0.4280 0.1470 -0.0428 0.035 Uiso 1 1 calc R U . . .
H11B H 0.4939 0.2468 -0.0081 0.035 Uiso 1 1 calc R U . . .
H11C H 0.4298 0.3858 -0.0057 0.035 Uiso 1 1 calc R U . . .

loop_
_atom_site_aniso_label
_atom_site_aniso_U_11
_atom_site_aniso_U_22
_atom_site_aniso_U_33
_atom_site_aniso_U_23
_atom_site_aniso_U_13
_atom_site_aniso_U_12
S1 0.01514(16) 0.01684(17) 0.02540(17) -0.00634(11) 0.00310(11) -0.00159(10)
O1 0.0119(4) 0.0212(4) 0.0238(4) -0.0082(3) 0.0029(3) -0.0027(3)
N1 0.0134(5) 0.0166(5) 0.0197(5) -0.0047(4) 0.0021(4) -0.0028(4)
C1 0.0157(5) 0.0171(6) 0.0143(5) 0.0003(4) 0.0006(4) -0.0021(4)
C2 0.0143(5) 0.0167(6) 0.0133(5) -0.0004(4) 0.0003(4) 0.0012(4)
C3 0.0156(5) 0.0176(6) 0.0180(5) -0.0009(4) 0.0006(4) -0.0023(4)
C4 0.0167(6) 0.0224(6) 0.0170(5) 0.0005(5) 0.0027(4) 0.0002(5)
C5 0.0191(6) 0.0200(6) 0.0173(5) -0.0021(4) 0.0015(4) 0.0028(5)
C6 0.0189(6) 0.0158(6) 0.0213(6) -0.0004(4) -0.0015(5) 0.0000(4)
C7 0.0144(5) 0.0172(6) 0.0194(5) 0.0014(4) 0.0015(4) -0.0011(4)
C8 0.0237(7) 0.0316(8) 0.0349(8) -0.0058(6) 0.0141(6) -0.0051(6)
C9 0.0102(5) 0.0219(6) 0.0264(6) -0.0057(5) 0.0015(4) -0.0001(4)
C10 0.0192(6) 0.0443(9) 0.0363(8) -0.0175(7) -0.0012(6) -0.0067(6)
C11 0.0176(6) 0.0229(6) 0.0310(7) -0.0008(5) 0.0062(5) -0.0010(5)

loop_
_atom_type_symbol
_atom_type_description
_atom_type_scat_dispersion_real
_atom_type_scat_dispersion_imag
_atom_type_scat_source
C C 0.0033 0.0016 'International Tables Vol C Tables 4.2.6.8 and 6.1.1.4'
H H 0.0000 0.0000 'International Tables Vol C Tables 4.2.6.8 and 6.1.1.4'
N N 0.0061 0.0033 'International Tables Vol C Tables 4.2.6.8 and 6.1.1.4'
O O 0.0106 0.0060 'International Tables Vol C Tables 4.2.6.8 and 6.1.1.4'
S S 0.1246 0.1234 'International Tables Vol C Tables 4.2.6.8 and 6.1.1.4'

loop_
_geom_angle_atom_site_label_1
_geom_angle_atom_site_label_2
_geom_angle_atom_site_label_3
_geom_angle
_geom_angle_site_symmetry_1
_geom_angle_site_symmetry_3
C1 O1 C9 119.76(9) . .
C1 N1 C2 130.59(10) . .
C1 N1 H1N 114.4(10) . .
C2 N1 H1N 114.7(10) . .
O1 C1 N1 113.36(10) . .
O1 C1 S1 124.81(9) . .
N1 C1 S1 121.82(9) . .
C7 C2 C3 119.74(11) . .
C7 C2 N1 124.36(10) . .
C3 C2 N1 115.89(10) . .
C4 C3 C2 121.06(11) . .
C4 C3 H3 119.5 . .
C2 C3 H3 119.5 . .
C5 C4 C3 118.80(11) . .
C5 C4 C8 120.53(11) . .
C3 C4 C8 120.66(11) . .
C6 C5 C4 120.22(11) . .
C6 C5 H5 119.9 . .
C4 C5 H5 119.9 . .
C7 C6 C5 121.15(11) . .
C7 C6 H6 119.4 . .
C5 C6 H6 119.4 . .
C6 C7 C2 119.02(11) . .
C6 C7 H7 120.5 . .
C2 C7 H7 120.5 . .
C4 C8 H8A 109.5 . .
C4 C8 H8B 109.5 . .
H8A C8 H8B 109.5 . .
C4 C8 H8C 109.5 . .
H8A C8 H8C 109.5 . .
H8B C8 H8C 109.5 . .
O1 C9 C10 105.38(10) . .
O1 C9 C11 109.45(10) . .
C10 C9 C11 112.22(12) . .
O1 C9 H9 109.9 . .
C10 C9 H9 109.9 . .
C11 C9 H9 109.9 . .
C9 C10 H10A 109.5 . .
C9 C10 H10B 109.5 . .
H10A C10 H10B 109.5 . .
C9 C10 H10C 109.5 . .
H10A C10 H10C 109.5 . .
H10B C10 H10C 109.5 . .
C9 C11 H11A 109.5 . .
C9 C11 H11B 109.5 . .
H11A C11 H11B 109.5 . .
C9 C11 H11C 109.5 . .
H11A C11 H11C 109.5 . .
H11B C11 H11C 109.5 . .

loop_
_geom_bond_atom_site_label_1
_geom_bond_atom_site_label_2
_geom_bond_distance
_geom_bond_site_symmetry_2
S1 C1 1.6772(12) .
O1 C1 1.3291(14) .
O1 C9 1.4648(13) .
N1 C1 1.3412(15) .
N1 C2 1.4246(15) .
N1 H1N 0.871(9) .
C2 C7 1.3935(16) .
C2 C3 1.3966(16) .
C3 C4 1.3910(17) .
C3 H3 0.9500 .
C4 C5 1.3908(17) .
C4 C8 1.5065(17) .
C5 C6 1.3880(17) .
C5 H5 0.9500 .
C6 C7 1.3875(17) .
C6 H6 0.9500 .
C7 H7 0.9500 .
C8 H8A 0.9800 .
C8 H8B 0.9800 .
C8 H8C 0.9800 .
C9 C10 1.5084(17) .
C9 C11 1.5131(18) .
C9 H9 1.0000 .
C10 H10A 0.9800 .
C10 H10B 0.9800 .
C10 H10C 0.9800 .
C11 H11A 0.9800 .
C11 H11B 0.9800 .
C11 H11C 0.9800 .

loop_
_geom_torsion_atom_site_label_1
_geom_torsion_atom_site_label_2
_geom_torsion_atom_site_label_3
_geom_torsion_atom_site_label_4
_geom_torsion
_geom_torsion_site_symmetry_1
_geom_torsion_site_symmetry_2
_geom_torsion_site_symmetry_3
_geom_torsion_site_symmetry_4
C9 O1 C1 N1 -177.18(10) . . . .
C9 O1 C1 S1 4.22(16) . . . .
C2 N1 C1 O1 -5.03(18) . . . .
C2 N1 C1 S1 173.61(10) . . . .
C1 N1 C2 C7 26.76(19) . . . .
C1 N1 C2 C3 -154.37(12) . . . .
C7 C2 C3 C4 -0.71(17) . . . .
N1 C2 C3 C4 -179.63(10) . . . .
C2 C3 C4 C5 -0.23(18) . . . .
C2 C3 C4 C8 -179.23(12) . . . .
C3 C4 C5 C6 0.77(18) . . . .
C8 C4 C5 C6 179.78(12) . . . .
C4 C5 C6 C7 -0.39(18) . . . .
C5 C6 C7 C2 -0.55(18) . . . .
C3 C2 C7 C6 1.09(17) . . . .
N1 C2 C7 C6 179.91(11) . . . .
C1 O1 C9 C10 -157.61(11) . . . .
C1 O1 C9 C11 81.53(13) . . . .
